data_4088264
loop_
_publ_author_name
'Kyri, Andreas W.'
'Schnakenburg, Gregor'
'Streubel, Rainer'

_publ_section_title
;
 C-Trifluoromethyl-Substituted 1,2-Oxaphosphetane Complexes: Synthetic and
 Structural Study
;
_journal_issue 4
_journal_name_full Organometallics
_journal_page_first 563
_journal_paper_doi 10.1021/acs.organomet.5b00974
_journal_volume 35
_journal_year 2016
_chemical_formula_moiety 'C18 H18 F3 O6 P W'
_chemical_formula_sum 'C18 H18 F3 O6 P W'
_chemical_formula_weight 602.14
_chemical_name_systematic AKY-490
_space_group_crystal_system monoclinic
_space_group_IT_number 14
_space_group_name_Hall '-P 2ybc'
_space_group_name_H-M_alt 'P 1 21/c 1'
_atom_sites_solution_hydrogens geom
_atom_sites_solution_primary direct
_audit_creation_date 2015-03-16
_audit_creation_method
;
Olex2 1.2
(compiled 2015.01.26 svn.r3150 for OlexSys, GUI svn.r4998)
;
_cell_angle_alpha 90
_cell_angle_beta 94.00(11)
_cell_angle_gamma 90
_cell_formula_units_Z 4
_cell_length_a 9.86(2)
_cell_length_b 14.30(3)
_cell_length_c 16.92(3)
_cell_measurement_reflns_used 1162
_cell_measurement_temperature 100
_cell_measurement_theta_max 17.53
_cell_measurement_theta_min 2.51
_cell_volume 2380(8)
_computing_cell_refinement 'SAINT v8.34A (Bruker, 2013)'
_computing_data_reduction 'SAINT v8.34A (Bruker, 2013)'
_computing_molecular_graphics 'Olex2 (Dolomanov et al., 2009)'
_computing_publication_material 'Olex2 (Dolomanov et al., 2009)'
_computing_structure_refinement 'ShelXL (Sheldrick, 2008)'
_computing_structure_solution 'XS (Sheldrick, 2008)'
_diffrn_ambient_temperature 100
_diffrn_detector_area_resol_mean 8
_diffrn_measured_fraction_theta_full 0.993
_diffrn_measured_fraction_theta_max 0.988
_diffrn_measurement_device_type 'Bruker X8-KappaApexII'
_diffrn_measurement_method 'fine slicing \w and \f scans'
_diffrn_radiation_monochromator graphite
_diffrn_radiation_type MoK\a
_diffrn_radiation_wavelength 0.71073
_diffrn_reflns_av_R_equivalents 0.3262
_diffrn_reflns_av_unetI/netI 0.4193
_diffrn_reflns_Laue_measured_fraction_full 0.993
_diffrn_reflns_Laue_measured_fraction_max 0.988
_diffrn_reflns_limit_h_max 12
_diffrn_reflns_limit_h_min -12
_diffrn_reflns_limit_k_max 18
_diffrn_reflns_limit_k_min -13
_diffrn_reflns_limit_l_max 20
_diffrn_reflns_limit_l_min -22
_diffrn_reflns_number 29201
_diffrn_reflns_point_group_measured_fraction_full 0.993
_diffrn_reflns_point_group_measured_fraction_max 0.988
_diffrn_reflns_theta_full 26.000
_diffrn_reflns_theta_max 27.993
_diffrn_reflns_theta_min 2.070
_diffrn_source 'sealed tube'
_diffrn_standards_number 0
_exptl_absorpt_coefficient_mu 4.969
_exptl_absorpt_correction_T_max 0.7459
_exptl_absorpt_correction_T_min 0.3735
_exptl_absorpt_correction_type empirical
_exptl_absorpt_process_details
;
SADABS-2014/5 (Bruker,2014/5) was used for absorption correction.
wR2(int) was 0.1714 before and 0.0973 after correction.
The Ratio of minimum to maximum transmission is 0.5007.
The \l/2 correction factor is 0.00150.
;
_exptl_crystal_colour 'clear colourless'
_exptl_crystal_colour_lustre clear
_exptl_crystal_colour_primary colourless
_exptl_crystal_density_diffrn 1.680
_exptl_crystal_description plate
_exptl_crystal_F_000 1160
_exptl_crystal_size_max 0.1
_exptl_crystal_size_mid 0.1
_exptl_crystal_size_min 0.06
_refine_diff_density_max 2.792
_refine_diff_density_min -3.901
_refine_diff_density_rms 0.318
_refine_ls_extinction_method none
_refine_ls_goodness_of_fit_ref 0.852
_refine_ls_hydrogen_treatment constr
_refine_ls_matrix_type full
_refine_ls_number_parameters 267
_refine_ls_number_reflns 5670
_refine_ls_number_restraints 19
_refine_ls_restrained_S_all 0.851
_refine_ls_R_factor_all 0.2554
_refine_ls_R_factor_gt 0.1136
_refine_ls_shift/su_max 0.000
_refine_ls_shift/su_mean 0.000
_refine_ls_structure_factor_coef Fsqd
_refine_ls_weighting_details
;
 w=1/[\s^2^(Fo^2^)]
 where P=(Fo^2^+2Fc^2^)/3
;
_refine_ls_weighting_scheme calc
_refine_ls_wR_factor_gt 0.2527
_refine_ls_wR_factor_ref 0.3744
_reflns_Friedel_coverage 0.000
_reflns_number_gt 1928
_reflns_number_total 5670
_reflns_threshold_expression 'I > 2\s(I)'
_cod_data_source_file om5b00974_si_001.cif
_cod_data_source_block 3961g
_cod_original_cell_volume 2381(8)
_cod_database_code 4088264
_shelxl_version_number 2013-2
_shelx_space_group_comment
;
The symmetry employed for this shelxl refinement is uniquely defined
by the following loop, which should always be used as a source of
symmetry information in preference to the above space-group names.
They are only intended as comments.
;
_shelx_estimated_absorpt_t_max 0.755
_shelx_estimated_absorpt_t_min 0.636
_olex2_refinement_description
;
1. Fixed Uiso
 At 1.2 times of:
  All C(H) groups, All C(H,H) groups
 At 1.5 times of:
  All C(H,H,H) groups
2. Rigid bond restraints
 F2, C3
 with sigma for 1-2 distances of 0.005 and sigma for 1-3 distances of 0.005
3. Uiso/Uaniso restraints and constraints
Uanis(C1) \\sim Ueq, Uanis(C7) \\sim Ueq, Uanis(C10) \\sim Ueq: with sigma of
0.007 and sigma for terminal atoms of 0.014
4.a Ternary CH refined with riding coordinates:
 C1(H1)
4.b Secondary CH2 refined with riding coordinates:
 C2(H2A,H2B)
4.c Idealised Me refined as rotating group:
 C9(H9A,H9B,H9C), C10(H10A,H10B,H10C), C11(H11A,H11B,H11C), C12(H12A,H12B,
 H12C), C13(H13A,H13B,H13C)
;
_olex2_submission_special_instructions 'No special instructions were received'

loop_
_space_group_symop_operation_xyz
'x, y, z'
'-x, y+1/2, -z+1/2'
'-x, -y, -z'
'x, -y-1/2, z-1/2'

loop_
_atom_site_label
_atom_site_type_symbol
_atom_site_fract_x
_atom_site_fract_y
_atom_site_fract_z
_atom_site_U_iso_or_equiv
_atom_site_adp_type
_atom_site_occupancy
_atom_site_site_symmetry_order
_atom_site_calc_flag
_atom_site_refinement_flags_posn
_atom_site_refinement_flags_adp
W W 0.73369(10) 0.90655(6) 0.11872(5) 0.0530(4) Uani 1 1 d . .
P P 0.8085(6) 0.7493(4) 0.1785(3) 0.0529(15) Uani 1 1 d . .
F1 F 1.2142(14) 0.7420(10) 0.3358(10) 0.087(5) Uani 1 1 d . .
F2 F 1.0472(17) 0.7511(11) 0.4224(8) 0.098(5) Uani 1 1 d . U
F3 F 1.052(2) 0.8552(14) 0.3239(12) 0.132(7) Uani 1 1 d . .
O1 O 0.8298(17) 0.7469(13) 0.2827(10) 0.085(5) Uani 1 1 d . .
O2 O 0.640(2) 1.1115(11) 0.0428(11) 0.097(7) Uani 1 1 d . .
O3 O 0.8031(18) 1.0010(9) 0.2970(9) 0.068(5) Uani 1 1 d . .
O4 O 1.061(2) 0.9511(16) 0.0869(13) 0.098(6) Uani 1 1 d . .
O5 O 0.687(2) 0.8322(13) -0.0643(11) 0.096(7) Uani 1 1 d . .
O6 O 0.4017(19) 0.8800(11) 0.1544(11) 0.073(5) Uani 1 1 d . .
C1 C 0.981(3) 0.705(2) 0.2875(19) 0.102(10) Uani 1 1 d . U
H1 H 0.9773 0.6366 0.2991 0.122 Uiso 1 1 calc R .
C2 C 1.002(2) 0.7203(18) 0.1943(12) 0.067(7) Uani 1 1 d . .
H2A H 1.0288 0.6629 0.1666 0.081 Uiso 1 1 calc R .
H2B H 1.0620 0.7733 0.1832 0.081 Uiso 1 1 calc R .
C3 C 1.073(3) 0.749(2) 0.3451(17) 0.083(8) Uani 1 1 d . U
C4 C 0.716(2) 0.6313(15) 0.1513(12) 0.050(5) Uani 1 1 d . .
C5 C 0.558(2) 0.6484(16) 0.1591(13) 0.056(6) Uani 1 1 d . .
C6 C 0.488(2) 0.6503(13) 0.0831(11) 0.047(5) Uani 1 1 d . .
C7 C 0.591(2) 0.6305(14) 0.0213(13) 0.053(5) Uani 1 1 d . U
C8 C 0.724(3) 0.6192(14) 0.0575(12) 0.053(6) Uani 1 1 d . .
C9 C 0.770(3) 0.5476(16) 0.2049(19) 0.096(10) Uani 1 1 d . .
H9A H 0.8668 0.5387 0.1988 0.144 Uiso 1 1 calc GR .
H9B H 0.7202 0.4905 0.1888 0.144 Uiso 1 1 calc GR .
H9C H 0.7554 0.5615 0.2604 0.144 Uiso 1 1 calc GR .
C10 C 0.493(3) 0.6656(17) 0.2369(14) 0.079(8) Uani 1 1 d . U
H10A H 0.3965 0.6805 0.2259 0.119 Uiso 1 1 calc GR .
H10B H 0.5386 0.7181 0.2649 0.119 Uiso 1 1 calc GR .
H10C H 0.5018 0.6093 0.2699 0.119 Uiso 1 1 calc GR .
C11 C 0.331(3) 0.6651(17) 0.0577(16) 0.082(8) Uani 1 1 d . .
H11A H 0.2885 0.6043 0.0462 0.122 Uiso 1 1 calc GR .
H11B H 0.3220 0.7045 0.0102 0.122 Uiso 1 1 calc GR .
H11C H 0.2871 0.6955 0.1009 0.122 Uiso 1 1 calc GR .
C12 C 0.542(3) 0.6217(15) -0.0705(12) 0.072(8) Uani 1 1 d . .
H12A H 0.4996 0.6804 -0.0888 0.108 Uiso 1 1 calc GR .
H12B H 0.4765 0.5705 -0.0778 0.108 Uiso 1 1 calc GR .
H12C H 0.6210 0.6087 -0.1010 0.108 Uiso 1 1 calc GR .
C13 C 0.860(3) 0.5952(15) 0.0203(14) 0.081(9) Uani 1 1 d . .
H13A H 0.9226 0.6485 0.0269 0.122 Uiso 1 1 calc GR .
H13B H 0.8422 0.5819 -0.0363 0.122 Uiso 1 1 calc GR .
H13C H 0.9016 0.5402 0.0468 0.122 Uiso 1 1 calc GR .
C14 C 0.678(3) 1.042(2) 0.0675(15) 0.086(9) Uani 1 1 d . .
C15 C 0.777(2) 0.9634(14) 0.2327(17) 0.065(7) Uani 1 1 d . .
C16 C 0.944(4) 0.9353(18) 0.0977(17) 0.081(9) Uani 1 1 d . .
C17 C 0.706(3) 0.8557(17) 0.0006(19) 0.094(10) Uani 1 1 d . .
C18 C 0.523(3) 0.8841(15) 0.1415(15) 0.064(7) Uani 1 1 d . .

loop_
_atom_site_aniso_label
_atom_site_aniso_U_11
_atom_site_aniso_U_22
_atom_site_aniso_U_33
_atom_site_aniso_U_23
_atom_site_aniso_U_13
_atom_site_aniso_U_12
W 0.0671(7) 0.0479(6) 0.0419(6) -0.0023(4) -0.0100(4) 0.0000(5)
P 0.062(4) 0.049(3) 0.046(3) 0.000(2) -0.009(3) 0.005(3)
F1 0.062(10) 0.092(10) 0.102(12) -0.021(9) -0.022(9) 0.011(9)
F2 0.125(14) 0.105(11) 0.059(8) -0.026(8) -0.037(9) 0.028(10)
F3 0.152(19) 0.097(14) 0.144(18) -0.011(12) -0.009(15) 0.016(13)
O1 0.062(11) 0.105(13) 0.084(13) -0.005(10) -0.025(10) 0.017(10)
O2 0.15(2) 0.059(11) 0.076(13) 0.008(9) -0.042(13) 0.014(12)
O3 0.098(14) 0.044(8) 0.060(10) -0.020(7) 0.005(10) -0.017(8)
O4 0.068(14) 0.138(18) 0.089(15) -0.012(13) 0.008(12) -0.007(13)
O5 0.15(2) 0.079(13) 0.058(11) 0.011(10) 0.008(13) -0.001(13)
O6 0.066(13) 0.061(10) 0.091(14) -0.016(9) -0.004(11) 0.005(9)
C1 0.104(12) 0.100(11) 0.101(11) -0.006(7) 0.005(7) -0.004(7)
C2 0.074(18) 0.094(19) 0.031(11) -0.009(11) -0.020(11) 0.008(14)
C3 0.050(16) 0.11(2) 0.084(11) -0.043(17) -0.004(14) 0.005(15)
C4 0.064(16) 0.051(12) 0.032(11) 0.001(9) -0.011(10) 0.008(11)
C5 0.041(14) 0.073(15) 0.056(14) 0.027(11) 0.007(11) -0.017(11)
C6 0.054(14) 0.049(11) 0.035(11) 0.010(9) -0.015(10) 0.007(10)
C7 0.058(8) 0.049(7) 0.052(8) -0.001(6) 0.006(6) -0.001(6)
C8 0.081(18) 0.047(11) 0.030(11) -0.008(9) 0.004(11) 0.002(11)
C9 0.09(2) 0.038(13) 0.16(3) 0.035(16) 0.00(2) -0.018(13)
C10 0.084(13) 0.074(12) 0.080(13) 0.022(10) 0.009(11) -0.001(10)
C11 0.09(2) 0.062(15) 0.09(2) 0.006(14) -0.034(17) -0.003(14)
C12 0.13(3) 0.057(13) 0.032(12) -0.001(10) -0.003(14) -0.006(15)
C13 0.11(2) 0.09(2) 0.038(13) -0.009(12) -0.005(15) 0.018(16)
C14 0.09(2) 0.09(2) 0.065(18) 0.004(15) -0.046(16) -0.007(17)
C15 0.042(14) 0.033(12) 0.12(2) -0.020(13) 0.000(14) 0.010(10)
C16 0.12(3) 0.043(13) 0.077(19) -0.021(13) -0.02(2) 0.001(16)
C17 0.11(3) 0.053(16) 0.11(3) -0.038(16) -0.02(2) 0.002(15)
C18 0.065(18) 0.043(12) 0.079(18) -0.023(11) -0.027(15) -0.002(11)

loop_
_atom_type_symbol
_atom_type_description
_atom_type_scat_dispersion_real
_atom_type_scat_dispersion_imag
_atom_type_scat_source
C C 0.0033 0.0016 'International Tables Vol C Tables 4.2.6.8 and 6.1.1.4'
H H 0.0000 0.0000 'International Tables Vol C Tables 4.2.6.8 and 6.1.1.4'
O O 0.0106 0.0060 'International Tables Vol C Tables 4.2.6.8 and 6.1.1.4'
F F 0.0171 0.0103 'International Tables Vol C Tables 4.2.6.8 and 6.1.1.4'
P P 0.1023 0.0942 'International Tables Vol C Tables 4.2.6.8 and 6.1.1.4'
W W -0.8490 6.8722 'International Tables Vol C Tables 4.2.6.8 and 6.1.1.4'

loop_
_geom_angle_atom_site_label_1
_geom_angle_atom_site_label_2
_geom_angle_atom_site_label_3
_geom_angle
C14 W P 177.8(8)
C14 W C16 89.1(11)
C15 W P 86.7(6)
C15 W C14 92.9(9)
C15 W C16 86.8(10)
C15 W C17 174.8(11)
C15 W C18 91.6(9)
C16 W P 88.7(7)
C17 W P 94.9(8)
C17 W C14 85.2(10)
C17 W C16 88.4(12)
C17 W C18 93.2(11)
C18 W P 93.0(6)
C18 W C14 89.2(10)
C18 W C16 177.5(8)
O1 P W 115.1(7)
O1 P C2 79.1(8)
O1 P C4 103.9(9)
C2 P W 119.6(8)
C2 P C4 106.6(10)
C4 P W 123.2(6)
C1 O1 P 96.0(15)
O1 C1 H1 109.3
O1 C1 C2 95(2)
C2 C1 H1 109.3
C3 C1 O1 114(2)
C3 C1 H1 109.3
C3 C1 C2 119(3)
P C2 H2A 113.9
P C2 H2B 113.9
C1 C2 P 88.4(17)
C1 C2 H2A 113.9
C1 C2 H2B 113.9
H2A C2 H2B 111.1
F1 C3 F3 99(2)
F1 C3 C1 118(2)
F2 C3 F1 111(2)
F2 C3 F3 100.1(19)
F2 C3 C1 121(3)
C1 C3 F3 102(2)
C5 C4 P 107.0(14)
C5 C4 C8 102.6(17)
C8 C4 P 105.7(14)
C9 C4 P 112.7(15)
C9 C4 C5 111.3(18)
C9 C4 C8 116.7(19)
C6 C5 C4 110.3(19)
C6 C5 C10 125(2)
C10 C5 C4 124.8(19)
C5 C6 C7 108.0(19)
C5 C6 C11 131(2)
C7 C6 C11 121.2(18)
C6 C7 C12 121(2)
C8 C7 C6 111.4(18)
C8 C7 C12 128(2)
C7 C8 C4 108(2)
C7 C8 C13 130.4(19)
C13 C8 C4 122(2)
C4 C9 H9A 109.5
C4 C9 H9B 109.5
C4 C9 H9C 109.5
H9A C9 H9B 109.5
H9A C9 H9C 109.5
H9B C9 H9C 109.5
C5 C10 H10A 109.5
C5 C10 H10B 109.5
C5 C10 H10C 109.5
H10A C10 H10B 109.5
H10A C10 H10C 109.5
H10B C10 H10C 109.5
C6 C11 H11A 109.5
C6 C11 H11B 109.5
C6 C11 H11C 109.5
H11A C11 H11B 109.5
H11A C11 H11C 109.5
H11B C11 H11C 109.5
C7 C12 H12A 109.5
C7 C12 H12B 109.5
C7 C12 H12C 109.5
H12A C12 H12B 109.5
H12A C12 H12C 109.5
H12B C12 H12C 109.5
C8 C13 H13A 109.5
C8 C13 H13B 109.5
C8 C13 H13C 109.5
H13A C13 H13B 109.5
H13A C13 H13C 109.5
H13B C13 H13C 109.5
O2 C14 W 175(3)
O3 C15 W 176.5(19)
O4 C16 W 179(3)
O5 C17 W 177(3)
O6 C18 W 174.1(18)

loop_
_geom_bond_atom_site_label_1
_geom_bond_atom_site_label_2
_geom_bond_distance
W P 2.554(7)
W C14 2.17(3)
W C15 2.11(3)
W C16 2.17(4)
W C17 2.13(3)
W C18 2.16(3)
P O1 1.761(17)
P C2 1.95(2)
P C4 1.96(2)
F1 C3 1.42(3)
F2 C3 1.35(3)
F3 C3 1.57(3)
O1 C1 1.60(3)
O2 C14 1.14(3)
O3 C15 1.23(3)
O4 C16 1.20(4)
O5 C17 1.15(3)
O6 C18 1.24(3)
C1 H1 1.0000
C1 C2 1.62(4)
C1 C3 1.43(4)
C2 H2A 0.9900
C2 H2B 0.9900
C4 C5 1.59(3)
C4 C8 1.61(3)
C4 C9 1.57(3)
C5 C6 1.42(3)
C5 C10 1.52(3)
C6 C7 1.53(3)
C6 C11 1.59(3)
C7 C8 1.42(3)
C7 C12 1.60(3)
C8 C13 1.56(4)
C9 H9A 0.9800
C9 H9B 0.9800
C9 H9C 0.9800
C10 H10A 0.9800
C10 H10B 0.9800
C10 H10C 0.9800
C11 H11A 0.9800
C11 H11B 0.9800
C11 H11C 0.9800
C12 H12A 0.9800
C12 H12B 0.9800
C12 H12C 0.9800
C13 H13A 0.9800
C13 H13B 0.9800
C13 H13C 0.9800

loop_
_geom_torsion_atom_site_label_1
_geom_torsion_atom_site_label_2
_geom_torsion_atom_site_label_3
_geom_torsion_atom_site_label_4
_geom_torsion
W P O1 C1 -127.4(14)
P O1 C1 C2 11.5(17)
P O1 C1 C3 136(2)
P C4 C5 C6 108.7(17)
P C4 C5 C10 -68(2)
P C4 C8 C7 -110.8(17)
P C4 C8 C13 71(2)
O1 C1 C2 P -10.3(15)
O1 C1 C3 F1 -158(2)
O1 C1 C3 F2 59(4)
O1 C1 C3 F3 -51(3)
C2 P O1 C1 -9.6(15)
C2 C1 C3 F1 -47(4)
C2 C1 C3 F2 169(2)
C2 C1 C3 F3 60(3)
C3 C1 C2 P -132(3)
C4 P O1 C1 95.0(16)
C4 C5 C6 C7 2(2)
C4 C5 C6 C11 -179.9(19)
C5 C4 C8 C7 1(2)
C5 C4 C8 C13 -176.7(19)
C5 C6 C7 C8 -2(2)
C5 C6 C7 C12 176.4(18)
C6 C7 C8 C4 0(2)
C6 C7 C8 C13 178(2)
C8 C4 C5 C6 -2(2)
C8 C4 C5 C10 -179(2)
C9 C4 C5 C6 -128(2)
C9 C4 C5 C10 55(3)
C9 C4 C8 C7 123(2)
C9 C4 C8 C13 -55(3)
C10 C5 C6 C7 179.5(19)
C10 C5 C6 C11 -3(4)
C11 C6 C7 C8 -179.7(18)
C11 C6 C7 C12 -2(3)
C12 C7 C8 C4 -177.7(19)
C12 C7 C8 C13 0(4)
